data_4118525
loop_
_publ_author_name
'Powner, Matthew W.'
'Zheng, Shao-Liang'
'Szostak, Jack W.'

_publ_section_title
;
 Multicomponent Assembly of Proposed DNA Precursors in Water
;
_journal_coden_ASTM JACSAT
_journal_issue 33
_journal_name_full 'Journal of the American Chemical Society'
_journal_page_first 13889
_journal_page_last 13895
_journal_paper_doi 10.1021/ja306176n
_journal_volume 134
_journal_year 2012
_chemical_formula_sum 'C10 H13 N6 O S'
_space_group_IT_number 14
_symmetry_cell_setting monoclinic
_symmetry_Int_Tables_number 14
_symmetry_space_group_name_Hall '-P 2yn'
_symmetry_space_group_name_H-M 'P 1 21/n 1'
_cell_angle_alpha 90.00
_cell_angle_beta 90.286(3)
_cell_angle_gamma 90.00
_cell_formula_units_Z 8
_cell_length_a 8.8428(16)
_cell_length_b 17.383(3)
_cell_length_c 16.123(3)
_cell_volume 2478.3(8)
_cod_data_source_file ja306176n_si_006.cif
_cod_data_source_block MP4-MCR-Et-FC
_cod_original_cell_volume 2478.31
_cod_original_sg_symbol_H-M 'P 21/n'
_cod_database_code 4118525

loop_
_symmetry_equiv_pos_site_id
_symmetry_equiv_pos_as_xyz
1 x,y,z
2 1/2-x,1/2+y,1/2-z
3 -x,-y,-z
4 1/2+x,1/2-y,1/2+z

loop_
_atom_site_label
_atom_site_type_symbol
_atom_site_fract_x
_atom_site_fract_y
_atom_site_fract_z
S2 S 0.56373(10) 0.65384(4) 0.08458(5)
O1 O 0.4607(3) 0.52220(13) 0.39967(15)
N11 N 0.6463(4) 0.80216(18) 0.0769(2)
N12 N 0.4016(3) 0.77685(15) 0.11990(17)
N13 N 0.4000(3) 0.56559(15) 0.23050(17)
N14 N 0.4149(4) 0.72836(16) 0.36955(18)
N15 N 0.3568(3) 0.70025(15) 0.23826(17)
N16 N 0.4853(4) 0.61531(18) 0.49767(19)
C11 C 0.5334(4) 0.75444(18) 0.0951(2)
C12 C 0.3178(4) 0.71201(18) 0.1497(2)
H12 H 0.2069 0.7216 0.1435
C13 C 0.3622(4) 0.63872(18) 0.1032(2)
H13A H 0.3082 0.6380 0.0485
C14 C 0.3260(4) 0.56465(18) 0.1493(2)
H14 H 0.2143 0.5629 0.1583
C15 C 0.3947(4) 0.63192(18) 0.2747(2)
C16 C 0.4291(4) 0.64912(18) 0.3566(2)
C17 C 0.3725(4) 0.75619(19) 0.2980(2)
H17 H 0.3545 0.8093 0.2882
C18 C 0.3705(4) 0.49272(18) 0.1013(2)
H18A H 0.3246 0.4948 0.0453
H18B H 0.4818 0.4918 0.0948
C19 C 0.3202(5) 0.41921(19) 0.1444(2)
H19A H 0.3821 0.4109 0.1942
H19B H 0.3324 0.3756 0.1065
H19C H 0.2137 0.4238 0.1601
C20 C 0.4602(4) 0.59213(18) 0.4197(2)
H11A H 0.742(6) 0.783(3) 0.067(3)
H11B H 0.639(7) 0.847(3) 0.089(4)
H13 H 0.397(6) 0.526(3) 0.257(3)
H16A H 0.497(5) 0.580(2) 0.532(3)
H16B H 0.480(6) 0.664(3) 0.511(3)
S1 S 1.07746(10) 0.58472(4) 0.39154(5)
O2 O 0.9434(3) 0.72657(13) 0.08092(14)
N1 N 1.1673(4) 0.43809(17) 0.4025(2)
N2 N 0.9226(3) 0.45940(15) 0.35383(17)
N3 N 0.8969(4) 0.67493(16) 0.25031(17)
N4 N 0.9228(4) 0.51836(15) 0.10413(17)
N5 N 0.8690(3) 0.53967(15) 0.23699(17)
N6 N 0.9929(4) 0.63649(18) -0.01680(19)
C1 C 1.0519(4) 0.48395(18) 0.38128(19)
C2 C 0.8333(4) 0.52419(18) 0.3252(2)
H2 H 0.7231 0.5126 0.3312
C3 C 0.8744(4) 0.59666(19) 0.3748(2)
H3A H 0.8227 0.5941 0.4297
C4 C 0.8307(4) 0.67170(19) 0.3326(2)
H4 H 0.7182 0.6728 0.3263
C5 C 0.8969(4) 0.61017(18) 0.20328(19)
C6 C 0.9294(4) 0.59722(17) 0.12043(19)
C7 C 0.8877(4) 0.48698(19) 0.1744(2)
H7 H 0.8761 0.4331 0.1819
C8 C 0.8785(4) 0.74153(19) 0.3837(2)
H8A H 0.8397 0.7360 0.4408
H8B H 0.9903 0.7435 0.3867
C9 C 0.8199(5) 0.8163(2) 0.3468(2)
H9A H 0.8396 0.8586 0.3856
H9B H 0.7108 0.8120 0.3368
H9C H 0.8714 0.8265 0.2943
C10 C 0.9553(4) 0.65703(18) 0.06022(19)
H1A H 1.159(5) 0.386(3) 0.391(3)
H1B H 1.246(6) 0.461(3) 0.418(3)
H3 H 0.884(5) 0.715(3) 0.226(3)
H6A H 0.989(5) 0.672(2) -0.052(3)
H6B H 1.001(6) 0.586(3) -0.029(3)
